data_1553731
loop_
_publ_author_name
'Zhang, He'
'Leng, Xuebing'
'Wan, Xiaolong'
'Shen, Qilong'

_publ_section_title
;
 (1S)-(&#x2212;)-N-Trifluoromethylthio-2,10-camphorsultam and its
 derivatives: easily available, optically pure reagents for asymmetric
 trifluoromethylthiolation
;
_journal_issue 6
_journal_name_full 'Organic Chemistry Frontiers'
_journal_page_first 1051
_journal_paper_doi 10.1039/C7QO00042A
_journal_volume 4
_journal_year 2017
_chemical_absolute_configuration rmad
_chemical_formula_moiety 'C17 H11 F3 N2 O S'
_chemical_formula_sum 'C17 H11 F3 N2 O S'
_chemical_formula_weight 348.34
_space_group_crystal_system orthorhombic
_space_group_IT_number 19
_space_group_name_Hall 'P 2ac 2ab'
_space_group_name_H-M_alt 'P 21 21 21'
_atom_sites_solution_hydrogens geom
_atom_sites_solution_primary dual
_audit_creation_date 2016-12-07
_audit_creation_method
;
Olex2 1.2
(compiled 2016.11.30 svn.r3356 for OlexSys, GUI svn.r5269)
;
_audit_update_record
;
2017-01-15 deposited with the CCDC.
2017-02-10 downloaded from the CCDC.
;
_cell_angle_alpha 90
_cell_angle_beta 90
_cell_angle_gamma 90
_cell_formula_units_Z 4
_cell_length_a 8.5502(8)
_cell_length_b 11.0835(11)
_cell_length_c 16.8212(16)
_cell_measurement_reflns_used 5380
_cell_measurement_temperature 130
_cell_measurement_theta_max 29.245
_cell_measurement_theta_min 2.200
_cell_volume 1594.1(3)
_computing_cell_refinement 'SAINT v7.68A (Bruker, 2009)'
_computing_data_reduction 'SAINT v7.68A (Bruker, 2009)'
_computing_molecular_graphics 'Olex2 (Dolomanov et al., 2009)'
_computing_publication_material 'Olex2 (Dolomanov et al., 2009)'
_computing_structure_refinement 'ShelXL (Sheldrick, 2015)'
_computing_structure_solution 'ShelXT (Sheldrick, 2015)'
_diffrn_ambient_temperature 130
_diffrn_measured_fraction_theta_full 1.000
_diffrn_measured_fraction_theta_max 0.995
_diffrn_measurement_device_type 'Bruker APEX-II CCD'
_diffrn_measurement_method '\f and \w scans'
_diffrn_radiation_monochromator graphite
_diffrn_radiation_type MoK\a
_diffrn_radiation_wavelength 0.71073
_diffrn_reflns_av_R_equivalents 0.0416
_diffrn_reflns_av_unetI/netI 0.0400
_diffrn_reflns_Laue_measured_fraction_full 1.000
_diffrn_reflns_Laue_measured_fraction_max 0.995
_diffrn_reflns_limit_h_max 12
_diffrn_reflns_limit_h_min -12
_diffrn_reflns_limit_k_max 15
_diffrn_reflns_limit_k_min -15
_diffrn_reflns_limit_l_max 24
_diffrn_reflns_limit_l_min -19
_diffrn_reflns_number 16232
_diffrn_reflns_point_group_measured_fraction_full 0.999
_diffrn_reflns_point_group_measured_fraction_max 0.993
_diffrn_reflns_theta_full 25.242
_diffrn_reflns_theta_max 30.801
_diffrn_reflns_theta_min 2.201
_diffrn_standards_number 0
_exptl_absorpt_coefficient_mu 0.241
_exptl_absorpt_correction_T_max 0.7461
_exptl_absorpt_correction_T_min 0.6370
_exptl_absorpt_correction_type multi-scan
_exptl_absorpt_process_details
;
SADABS-2008/1 (Bruker,2008) was used for absorption correction.
wR2(int) was 0.0444 before and 0.0379 after correction.
The Ratio of minimum to maximum transmission is 0.8538.
The \l/2 correction factor is 0.0015.
;
_exptl_crystal_colour colourless
_exptl_crystal_density_diffrn 1.451
_exptl_crystal_description block
_exptl_crystal_F_000 712
_exptl_crystal_size_max 0.18
_exptl_crystal_size_mid 0.15
_exptl_crystal_size_min 0.12
_refine_diff_density_max 0.364
_refine_diff_density_min -0.392
_refine_diff_density_rms 0.053
_refine_ls_abs_structure_details
;
 Flack x determined using 1712 quotients [(I+)-(I-)]/[(I+)+(I-)]
 (Parsons, Flack and Wagner, Acta Cryst. B69 (2013) 249-259).
;
_refine_ls_abs_structure_Flack 0.01(3)
_refine_ls_extinction_method none
_refine_ls_goodness_of_fit_ref 1.036
_refine_ls_hydrogen_treatment constr
_refine_ls_matrix_type full
_refine_ls_number_parameters 218
_refine_ls_number_reflns 4949
_refine_ls_number_restraints 0
_refine_ls_restrained_S_all 1.036
_refine_ls_R_factor_all 0.0471
_refine_ls_R_factor_gt 0.0397
_refine_ls_shift/su_max 0.011
_refine_ls_shift/su_mean 0.001
_refine_ls_structure_factor_coef Fsqd
_refine_ls_weighting_details 'w=1/[\s^2^(Fo^2^)+(0.0529P)^2^+0.2850P] where P=(Fo^2^+2Fc^2^)/3'
_refine_ls_weighting_scheme calc
_refine_ls_wR_factor_gt 0.0975
_refine_ls_wR_factor_ref 0.1022
_reflns_Friedel_coverage 0.761
_reflns_Friedel_fraction_full 0.998
_reflns_Friedel_fraction_max 0.990
_reflns_number_gt 4414
_reflns_number_total 4949
_reflns_threshold_expression 'I > 2\s(I)'
_cod_data_source_file c7qo00042a2.cif
_cod_data_source_block mo_dm16829_0m
_cod_database_code 1553731
_shelx_space_group_comment
;
The symmetry employed for this shelxl refinement is uniquely defined
by the following loop, which should always be used as a source of
symmetry information in preference to the above space-group names.
They are only intended as comments.
;
_shelx_estimated_absorpt_t_max 0.972
_shelx_estimated_absorpt_t_min 0.958
_olex2_refinement_description
;
1. Fixed Uiso
 At 1.2 times of:
  All C(H) groups
 At 1.5 times of:
  All C(H,H,H) groups
2.a Aromatic/amide H refined with riding coordinates:
 C4(H4), C5(H5), C6(H6), C7(H7), C11(H11), C12(H12), C13(H13), C15(H15)
2.b Idealised Me refined as rotating group:
 C9(H9A,H9B,H9C)
;
_shelx_shelxl_version_number 2016/6
_olex2_submission_special_instructions 'No special instructions were received'

loop_
_space_group_symop_operation_xyz
'x, y, z'
'-x+1/2, -y, z+1/2'
'-x, y+1/2, -z+1/2'
'x+1/2, -y+1/2, -z'

loop_
_atom_site_label
_atom_site_type_symbol
_atom_site_fract_x
_atom_site_fract_y
_atom_site_fract_z
_atom_site_U_iso_or_equiv
_atom_site_adp_type
_atom_site_occupancy
_atom_site_site_symmetry_order
_atom_site_calc_flag
_atom_site_refinement_flags_posn
S1 S 0.33849(7) 0.33882(5) 0.55027(3) 0.02749(14) Uani 1 1 d .
F1 F 0.3443(5) 0.28827(19) 0.70208(11) 0.0976(12) Uani 1 1 d .
F2 F 0.1451(3) 0.2208(2) 0.6437(2) 0.1129(13) Uani 1 1 d .
F3 F 0.3681(2) 0.13914(14) 0.62364(10) 0.0484(5) Uani 1 1 d .
O1 O 0.47669(19) 0.56136(17) 0.66027(10) 0.0301(4) Uani 1 1 d .
N1 N 0.2276(2) 0.55224(17) 0.71190(10) 0.0222(4) Uani 1 1 d .
N2 N 0.7676(3) 0.6778(2) 0.37664(14) 0.0428(6) Uani 1 1 d .
C1 C 0.2538(3) 0.48559(19) 0.57955(12) 0.0197(4) Uani 1 1 d .
C2 C 0.3388(3) 0.53771(18) 0.65456(11) 0.0215(4) Uani 1 1 d .
C3 C 0.0796(3) 0.51369(19) 0.68631(12) 0.0206(4) Uani 1 1 d .
C4 C -0.0574(3) 0.5071(2) 0.73001(14) 0.0261(4) Uani 1 1 d .
H4 H -0.060445 0.531736 0.784077 0.031 Uiso 1 1 calc R
C5 C -0.1904(3) 0.4631(2) 0.69210(16) 0.0335(5) Uani 1 1 d .
H5 H -0.285964 0.457989 0.720706 0.040 Uiso 1 1 calc R
C6 C -0.1857(3) 0.4265(3) 0.61310(16) 0.0347(5) Uani 1 1 d .
H6 H -0.278239 0.398028 0.588099 0.042 Uiso 1 1 calc R
C7 C -0.0460(3) 0.4314(2) 0.57023(14) 0.0294(5) Uani 1 1 d .
H7 H -0.042167 0.404688 0.516591 0.035 Uiso 1 1 calc R
C8 C 0.0867(3) 0.4757(2) 0.60721(12) 0.0220(4) Uani 1 1 d .
C9 C 0.2606(3) 0.6052(2) 0.78953(14) 0.0330(5) Uani 1 1 d .
H9A H 0.201526 0.680399 0.795462 0.049 Uiso 1 1 calc GR
H9B H 0.372793 0.622209 0.793868 0.049 Uiso 1 1 calc GR
H9C H 0.229790 0.548502 0.831405 0.049 Uiso 1 1 calc GR
C10 C 0.2866(3) 0.56537(19) 0.50716(12) 0.0209(4) Uani 1 1 d .
C11 C 0.1683(3) 0.62261(19) 0.46503(12) 0.0250(4) Uani 1 1 d .
H11 H 0.062450 0.611270 0.480420 0.030 Uiso 1 1 calc R
C12 C 0.2034(3) 0.6969(2) 0.40012(14) 0.0308(5) Uani 1 1 d .
H12 H 0.121614 0.736594 0.372280 0.037 Uiso 1 1 calc R
C13 C 0.3565(3) 0.7125(2) 0.37651(13) 0.0308(5) Uani 1 1 d .
H13 H 0.380265 0.762310 0.332176 0.037 Uiso 1 1 calc R
C14 C 0.4767(3) 0.6546(2) 0.41813(13) 0.0266(4) Uani 1 1 d .
C15 C 0.4427(3) 0.5812(2) 0.48334(13) 0.0230(4) Uani 1 1 d .
H15 H 0.524735 0.542198 0.511451 0.028 Uiso 1 1 calc R
C16 C 0.6386(3) 0.6682(2) 0.39462(14) 0.0317(5) Uani 1 1 d .
C17 C 0.2962(4) 0.2445(2) 0.63409(18) 0.0459(8) Uani 1 1 d .

loop_
_atom_site_aniso_label
_atom_site_aniso_U_11
_atom_site_aniso_U_22
_atom_site_aniso_U_33
_atom_site_aniso_U_23
_atom_site_aniso_U_13
_atom_site_aniso_U_12
S1 0.0379(3) 0.0208(2) 0.0239(2) 0.00275(19) 0.0079(2) 0.0056(2)
F1 0.226(4) 0.0410(10) 0.0261(9) 0.0081(8) 0.0170(14) 0.0403(17)
F2 0.0722(17) 0.0814(17) 0.185(3) 0.095(2) 0.0626(19) 0.0254(14)
F3 0.0805(14) 0.0254(7) 0.0395(9) 0.0082(6) 0.0131(8) 0.0192(8)
O1 0.0214(8) 0.0394(9) 0.0293(8) 0.0049(7) -0.0035(6) -0.0020(7)
N1 0.0250(9) 0.0229(9) 0.0188(8) -0.0013(6) -0.0006(6) -0.0003(7)
N2 0.0472(14) 0.0424(14) 0.0386(12) -0.0049(10) 0.0091(10) -0.0174(11)
C1 0.0217(9) 0.0199(9) 0.0173(8) 0.0005(7) 0.0013(7) 0.0019(7)
C2 0.0223(10) 0.0220(9) 0.0203(9) 0.0021(7) -0.0022(8) 0.0025(8)
C3 0.0227(10) 0.0175(9) 0.0215(9) 0.0031(7) 0.0012(7) 0.0024(7)
C4 0.0264(11) 0.0244(10) 0.0274(10) 0.0052(8) 0.0071(8) 0.0076(8)
C5 0.0210(11) 0.0358(13) 0.0437(14) 0.0143(11) 0.0051(9) 0.0043(9)
C6 0.0222(12) 0.0398(13) 0.0420(13) 0.0118(11) -0.0063(9) -0.0056(10)
C7 0.0275(11) 0.0330(11) 0.0277(11) 0.0022(9) -0.0050(8) -0.0051(9)
C8 0.0224(10) 0.0220(9) 0.0217(9) 0.0026(8) -0.0008(8) 0.0010(8)
C9 0.0423(14) 0.0351(13) 0.0215(10) -0.0070(9) -0.0019(9) -0.0040(11)
C10 0.0271(10) 0.0183(9) 0.0174(9) 0.0001(7) -0.0002(7) 0.0004(8)
C11 0.0309(11) 0.0231(9) 0.0211(9) 0.0001(7) -0.0006(8) 0.0045(9)
C12 0.0437(14) 0.0250(10) 0.0236(10) 0.0034(8) -0.0041(9) 0.0048(10)
C13 0.0479(15) 0.0230(10) 0.0214(10) 0.0043(8) 0.0015(10) -0.0028(10)
C14 0.0369(12) 0.0221(9) 0.0209(9) -0.0010(8) 0.0027(8) -0.0068(9)
C15 0.0281(11) 0.0208(9) 0.0201(9) 0.0011(7) 0.0020(8) -0.0014(8)
C16 0.0436(14) 0.0280(11) 0.0236(10) -0.0009(8) 0.0062(9) -0.0108(11)
C17 0.067(2) 0.0291(12) 0.0414(15) 0.0160(11) 0.0232(14) 0.0191(13)

loop_
_atom_type_symbol
_atom_type_description
_atom_type_scat_dispersion_real
_atom_type_scat_dispersion_imag
_atom_type_scat_source
C C 0.0033 0.0016 'International Tables Vol C Tables 4.2.6.8 and 6.1.1.4'
H H 0.0000 0.0000 'International Tables Vol C Tables 4.2.6.8 and 6.1.1.4'
F F 0.0171 0.0103 'International Tables Vol C Tables 4.2.6.8 and 6.1.1.4'
N N 0.0061 0.0033 'International Tables Vol C Tables 4.2.6.8 and 6.1.1.4'
O O 0.0106 0.0060 'International Tables Vol C Tables 4.2.6.8 and 6.1.1.4'
S S 0.1246 0.1234 'International Tables Vol C Tables 4.2.6.8 and 6.1.1.4'

loop_
_geom_angle_atom_site_label_1
_geom_angle_atom_site_label_2
_geom_angle_atom_site_label_3
_geom_angle
C17 S1 C1 102.99(11)
C2 N1 C3 112.06(17)
C2 N1 C9 123.1(2)
C3 N1 C9 124.85(19)
C2 C1 S1 110.95(14)
C8 C1 S1 112.95(15)
C8 C1 C2 102.59(16)
C8 C1 C10 117.48(18)
C10 C1 S1 102.99(13)
C10 C1 C2 110.04(17)
O1 C2 N1 126.6(2)
O1 C2 C1 126.5(2)
N1 C2 C1 106.85(18)
C4 C3 N1 128.0(2)
C4 C3 C8 121.8(2)
C8 C3 N1 110.15(18)
C3 C4 H4 121.1
C3 C4 C5 117.8(2)
C5 C4 H4 121.1
C4 C5 H5 119.4
C6 C5 C4 121.1(2)
C6 C5 H5 119.4
C5 C6 H6 119.8
C5 C6 C7 120.5(2)
C7 C6 H6 119.8
C6 C7 H7 120.6
C8 C7 C6 118.9(2)
C8 C7 H7 120.6
C3 C8 C1 108.28(18)
C7 C8 C1 131.7(2)
C7 C8 C3 119.9(2)
N1 C9 H9A 109.5
N1 C9 H9B 109.5
N1 C9 H9C 109.5
H9A C9 H9B 109.5
H9A C9 H9C 109.5
H9B C9 H9C 109.5
C11 C10 C1 122.5(2)
C11 C10 C15 119.3(2)
C15 C10 C1 118.24(18)
C10 C11 H11 119.6
C10 C11 C12 120.7(2)
C12 C11 H11 119.6
C11 C12 H12 119.9
C13 C12 C11 120.1(2)
C13 C12 H12 119.9
C12 C13 H13 120.2
C12 C13 C14 119.7(2)
C14 C13 H13 120.2
C13 C14 C16 121.2(2)
C15 C14 C13 120.5(2)
C15 C14 C16 118.3(2)
C10 C15 H15 120.2
C14 C15 C10 119.6(2)
C14 C15 H15 120.2
N2 C16 C14 179.1(3)
F1 C17 S1 114.0(2)
F1 C17 F2 105.8(3)
F1 C17 F3 107.2(3)
F2 C17 S1 114.0(2)
F2 C17 F3 107.0(3)
F3 C17 S1 108.32(18)

loop_
_geom_bond_atom_site_label_1
_geom_bond_atom_site_label_2
_geom_bond_distance
S1 C1 1.848(2)
S1 C17 1.793(3)
F1 C17 1.309(4)
F2 C17 1.327(4)
F3 C17 1.331(3)
O1 C2 1.212(3)
N1 C2 1.364(3)
N1 C3 1.403(3)
N1 C9 1.459(3)
N2 C16 1.149(4)
C1 C2 1.566(3)
C1 C8 1.506(3)
C1 C10 1.531(3)
C3 C4 1.385(3)
C3 C8 1.397(3)
C4 H4 0.9500
C4 C5 1.392(4)
C5 H5 0.9500
C5 C6 1.390(4)
C6 H6 0.9500
C6 C7 1.396(3)
C7 H7 0.9500
C7 C8 1.385(3)
C9 H9A 0.9800
C9 H9B 0.9800
C9 H9C 0.9800
C10 C11 1.388(3)
C10 C15 1.405(3)
C11 H11 0.9500
C11 C12 1.400(3)
C12 H12 0.9500
C12 C13 1.378(4)
C13 H13 0.9500
C13 C14 1.399(3)
C14 C15 1.396(3)
C14 C16 1.448(4)
C15 H15 0.9500
